data_7700794
loop_
_publ_author_name
'Chen, You-Xuan'
'Yang, Hsueh-Hui'
'Lin, Yu-Liang'
'Hou, Ji-Kuan'
'Chu, Yong-Jui'
'Liu, Fu-Chen'
'Lee, Gene-Hsiang'

_publ_section_title
;
 [3 + 2] cycloaddition of azido-bridged molybdenum(ii) complex with
 nitriles and alkynes.
;
_journal_issue 34
_journal_name_full 'Dalton transactions (Cambridge, England : 2003)'
_journal_page_first 12996
_journal_page_last 13005
_journal_paper_doi 10.1039/c9dt02659b
_journal_volume 48
_journal_year 2019
_chemical_formula_sum 'C20 H22 Mo2 N14 O4'
_chemical_formula_weight 714.39
_space_group_crystal_system monoclinic
_space_group_IT_number 14
_space_group_name_Hall '-P 2yn'
_space_group_name_H-M_alt 'P 1 21/n 1'
_symmetry_space_group_name_Hall '-P 2yn'
_symmetry_space_group_name_H-M 'P 1 21/n 1'
_atom_sites_solution_hydrogens geom
_audit_creation_method SHELXL-2014/7
_audit_update_record
;
2019-06-24 deposited with the CCDC.    2019-08-09 downloaded from the CCDC.
;
_cell_angle_alpha 90
_cell_angle_beta 102.6262(14)
_cell_angle_gamma 90
_cell_formula_units_Z 4
_cell_length_a 11.1748(7)
_cell_length_b 11.8254(8)
_cell_length_c 21.7960(15)
_cell_measurement_reflns_used 3933
_cell_measurement_temperature 150(2)
_cell_measurement_theta_max 24.75
_cell_measurement_theta_min 2.28
_cell_volume 2810.6(3)
_computing_cell_refinement 'Bruker SAINT'
_computing_data_collection 'Bruker SMART'
_computing_data_reduction 'Bruker SAINT'
_computing_molecular_graphics 'Bruker SHELXTL'
_computing_publication_material 'Bruker SHELXTL'
_computing_structure_refinement 'SHELXL-2014/7 (Sheldrick, 2014)'
_computing_structure_solution 'Bruker SHELXTL'
_diffrn_ambient_temperature 150(2)
_diffrn_measured_fraction_theta_full 1.000
_diffrn_measured_fraction_theta_max 0.999
_diffrn_measurement_device_type 'BRUKER SMART APEXCCD area detector'
_diffrn_measurement_method 'omega scans'
_diffrn_radiation_type MoK\a
_diffrn_radiation_wavelength 0.71073
_diffrn_reflns_av_R_equivalents 0.0480
_diffrn_reflns_av_unetI/netI 0.0536
_diffrn_reflns_Laue_measured_fraction_full 1.000
_diffrn_reflns_Laue_measured_fraction_max 0.999
_diffrn_reflns_limit_h_max 14
_diffrn_reflns_limit_h_min -12
_diffrn_reflns_limit_k_max 14
_diffrn_reflns_limit_k_min -15
_diffrn_reflns_limit_l_max 27
_diffrn_reflns_limit_l_min -28
_diffrn_reflns_number 17744
_diffrn_reflns_point_group_measured_fraction_full 1.000
_diffrn_reflns_point_group_measured_fraction_max 0.999
_diffrn_reflns_theta_full 25.242
_diffrn_reflns_theta_max 27.496
_diffrn_reflns_theta_min 1.903
_exptl_absorpt_coefficient_mu 0.946
_exptl_absorpt_correction_T_max 0.7456
_exptl_absorpt_correction_T_min 0.4091
_exptl_absorpt_correction_type multi-scan
_exptl_absorpt_process_details SADABS
_exptl_crystal_colour dark-brown
_exptl_crystal_density_diffrn 1.688
_exptl_crystal_density_meas ?
_exptl_crystal_description plate
_exptl_crystal_F_000 1424
_exptl_crystal_size_max 0.500
_exptl_crystal_size_mid 0.400
_exptl_crystal_size_min 0.020
_refine_diff_density_max 1.505
_refine_diff_density_min -0.594
_refine_diff_density_rms 0.103
_refine_ls_extinction_method none
_refine_ls_goodness_of_fit_ref 1.057
_refine_ls_hydrogen_treatment constr
_refine_ls_matrix_type full
_refine_ls_number_parameters 374
_refine_ls_number_reflns 6456
_refine_ls_number_restraints 56
_refine_ls_restrained_S_all 1.061
_refine_ls_R_factor_all 0.0622
_refine_ls_R_factor_gt 0.0463
_refine_ls_shift/su_max 0.001
_refine_ls_shift/su_mean 0.000
_refine_ls_structure_factor_coef Fsqd
_refine_ls_weighting_details 'w=1/[\s^2^(Fo^2^)+(0.0412P)^2^+3.5980P] where P=(Fo^2^+2Fc^2^)/3'
_refine_ls_weighting_scheme calc
_refine_ls_wR_factor_gt 0.0984
_refine_ls_wR_factor_ref 0.1049
_reflns_Friedel_coverage 0.000
_reflns_number_gt 5232
_reflns_number_total 6456
_reflns_threshold_expression 'I > 2\s(I)'
_cod_data_source_file c9dt02659b2.cif
_cod_data_source_block ic15936
_cod_depositor_comments
;
The following automatic conversions were performed:

'_exptl_crystal_density_meas' value 'not_measured' was changed to '?'
- the value is perceived as not measured.

Automatic conversion script
Id: cif_fix_values 4973 2017-02-22 13:04:09Z antanas 

 Adding full bibliography for 7700790--7700796.cif.
;
_cod_database_code 7700794
_shelx_shelxl_version_number 2014/7
_shelx_space_group_comment
; 
The symmetry employed for this shelxl refinement is uniquely defined 
by the following loop, which should always be used as a source of 
symmetry information in preference to the above space-group names. 
They are only intended as comments. 
;
_shelx_estimated_absorpt_t_min 0.649
_shelx_estimated_absorpt_t_max 0.981

loop_
_space_group_symop_operation_xyz
'x, y, z'
'-x+1/2, y+1/2, -z+1/2'
'-x, -y, -z'
'x-1/2, -y-1/2, z-1/2'

loop_
_atom_site_label
_atom_site_type_symbol
_atom_site_fract_x
_atom_site_fract_y
_atom_site_fract_z
_atom_site_U_iso_or_equiv
_atom_site_adp_type
_atom_site_occupancy
_atom_site_site_symmetry_order
_atom_site_calc_flag
_atom_site_refinement_flags_posn
_atom_site_refinement_flags_adp
_atom_site_refinement_flags_occupancy
_atom_site_disorder_assembly
_atom_site_disorder_group
Mo1 Mo 0.71313(3) 0.90000(3) 0.16369(2) 0.02682(10) Uani 1 1 d . . . . .
Mo2 Mo 0.94653(3) 0.72688(3) 0.12685(2) 0.02331(10) Uani 1 1 d . . . . .
N1 N 0.8774(3) 0.8009(3) 0.20427(15) 0.0281(7) Uani 1 1 d . . . . .
N2 N 0.9324(3) 0.7968(3) 0.25875(17) 0.0367(9) Uani 1 1 d . . . . .
N3 N 0.9840(4) 0.7907(5) 0.30935(19) 0.0642(14) Uani 1 1 d . . . . .
N4 N 0.8314(3) 0.8820(3) 0.09156(15) 0.0293(8) Uani 1 1 d . . . . .
N5 N 0.8358(3) 0.9392(3) 0.04698(17) 0.0361(8) Uani 1 1 d . . . . .
N6 N 0.8388(4) 0.9934(4) 0.0037(2) 0.0600(13) Uani 1 1 d . . . . .
N7 N 0.5615(3) 0.6649(3) 0.11772(15) 0.0268(7) Uani 1 1 d . . . . .
N8 N 0.6647(3) 0.7229(3) 0.12648(15) 0.0259(7) Uani 1 1 d . . . . .
N9 N 0.7536(3) 0.6581(3) 0.11188(14) 0.0254(7) Uani 1 1 d . . . . .
N10 N 0.7084(3) 0.5579(3) 0.09299(15) 0.0258(7) Uani 1 1 d . . . . .
N11 N 0.2903(4) 0.5074(4) 0.1051(3) 0.0647(14) Uani 1 1 d . . . . .
N12 N 0.3562(4) 0.2215(3) 0.03250(18) 0.0433(10) Uani 1 1 d . . . . .
N13 N 0.7314(4) 0.3051(4) 0.0374(2) 0.0623(13) Uani 1 1 d . . . . .
C1 C 0.6578(5) 0.8891(4) 0.2424(2) 0.0426(11) Uani 1 1 d . . . . .
C2 C 0.7747(4) 1.0389(4) 0.2068(2) 0.0386(10) Uani 1 1 d . . . . .
C3 C 1.1071(4) 0.7948(4) 0.1544(2) 0.0368(10) Uani 1 1 d . . . . .
C4 C 1.0345(4) 0.6086(4) 0.1791(2) 0.0359(10) Uani 1 1 d . . . . .
C5 C 0.6240(5) 1.0500(4) 0.1030(2) 0.0516(13) Uani 1 1 d . . . . .
H5A H 0.5954 1.1140 0.1253 0.062 Uiso 1 1 calc R U . . .
H5B H 0.6622 1.0734 0.0681 0.062 Uiso 1 1 calc R U . . .
C6 C 0.5497(4) 0.9540(4) 0.0932(2) 0.0471(12) Uani 1 1 d . . . . .
H6 H 0.5253 0.9170 0.0511 0.057 Uiso 1 1 calc R U . . .
C7 C 0.5017(4) 0.9188(4) 0.1452(3) 0.0508(13) Uani 1 1 d . . . . .
H7A H 0.4530 0.8481 0.1401 0.061 Uiso 1 1 calc R U . . .
H7B H 0.4693 0.9785 0.1689 0.061 Uiso 1 1 calc R U . . .
C8 C 1.0345(5) 0.7539(5) 0.0413(2) 0.0470(12) Uani 1 1 d . . . . .
H8A H 1.0154 0.8256 0.0178 0.056 Uiso 1 1 calc R U . . .
H8B H 1.1204 0.7284 0.0457 0.056 Uiso 1 1 calc R U . . .
C9 C 0.9438(4) 0.6703(4) 0.0307(2) 0.0414(11) Uani 1 1 d . . . . .
H9 H 0.8685 0.6773 -0.0037 0.050 Uiso 1 1 calc R U . . .
C10 C 0.9704(4) 0.5715(4) 0.0657(2) 0.0437(12) Uani 1 1 d . . . . .
H10A H 1.0544 0.5407 0.0707 0.052 Uiso 1 1 calc R U . . .
H10B H 0.9056 0.5130 0.0600 0.052 Uiso 1 1 calc R U . . .
C11 C 0.5916(4) 0.5642(3) 0.09775(17) 0.0259(8) Uani 1 1 d . . . . .
C12 C 0.5037(3) 0.4733(3) 0.08187(18) 0.0280(9) Uani 1 1 d . . . . .
C13 C 0.5261(4) 0.3714(3) 0.05833(18) 0.0287(9) Uani 1 1 d . . . . .
C14 C 0.3836(4) 0.4930(4) 0.0942(2) 0.0356(10) Uani 1 1 d . . . . .
C15 C 0.4311(4) 0.2877(4) 0.04496(18) 0.0311(9) Uani 1 1 d . . . . .
C16 C 0.6429(4) 0.3385(4) 0.0471(2) 0.0365(10) Uani 1 1 d . . . . .
O1 O 0.6323(4) 0.8866(3) 0.29059(19) 0.0690(12) Uani 1 1 d . . . . .
O2 O 0.8067(3) 1.1198(3) 0.23480(18) 0.0567(10) Uani 1 1 d . . . . .
O3 O 1.2050(3) 0.8295(3) 0.17292(18) 0.0601(10) Uani 1 1 d . . . . .
O4 O 1.0935(3) 0.5440(3) 0.21258(19) 0.0608(11) Uani 1 1 d . . . . .
N14 N 0.3926(3) 0.6747(3) 0.33214(17) 0.0386(9) Uani 1 1 d D . . . .
C17 C 0.397(3) 0.611(2) 0.2738(9) 0.081(5) Uani 0.453(9) 1 d D U P A 1
H17A H 0.3305 0.6370 0.2395 0.122 Uiso 0.453(9) 1 calc R U P A 1
H17B H 0.4759 0.6238 0.2626 0.122 Uiso 0.453(9) 1 calc R U P A 1
H17C H 0.3865 0.5300 0.2809 0.122 Uiso 0.453(9) 1 calc R U P A 1
C18 C 0.379(2) 0.7990(14) 0.3310(17) 0.118(6) Uani 0.453(9) 1 d D U P A 1
H18A H 0.3063 0.8204 0.2993 0.177 Uiso 0.453(9) 1 calc R U P A 1
H18B H 0.3709 0.8256 0.3725 0.177 Uiso 0.453(9) 1 calc R U P A 1
H18C H 0.4521 0.8335 0.3206 0.177 Uiso 0.453(9) 1 calc R U P A 1
C19 C 0.2704(16) 0.630(2) 0.3428(11) 0.115(5) Uani 0.453(9) 1 d D U P A 1
H19A H 0.2029 0.6652 0.3125 0.173 Uiso 0.453(9) 1 calc R U P A 1
H19B H 0.2671 0.5478 0.3370 0.173 Uiso 0.453(9) 1 calc R U P A 1
H19C H 0.2630 0.6482 0.3856 0.173 Uiso 0.453(9) 1 calc R U P A 1
C20 C 0.4931(12) 0.6257(14) 0.3750(5) 0.060(2) Uani 0.453(9) 1 d D U P A 1
H20A H 0.4899 0.5432 0.3704 0.090 Uiso 0.453(9) 1 calc R U P A 1
H20B H 0.5700 0.6539 0.3662 0.090 Uiso 0.453(9) 1 calc R U P A 1
H20C H 0.4888 0.6460 0.4181 0.090 Uiso 0.453(9) 1 calc R U P A 1
C17' C 0.401(2) 0.6654(17) 0.2647(7) 0.081(5) Uani 0.547(9) 1 d D U P A 2
H17D H 0.4506 0.5992 0.2594 0.122 Uiso 0.547(9) 1 calc R U P A 2
H17E H 0.3186 0.6573 0.2382 0.122 Uiso 0.547(9) 1 calc R U P A 2
H17F H 0.4397 0.7338 0.2525 0.122 Uiso 0.547(9) 1 calc R U P A 2
C18' C 0.3180(18) 0.7748(15) 0.3313(13) 0.118(6) Uani 0.547(9) 1 d D U P A 2
H18D H 0.3484 0.8347 0.3076 0.177 Uiso 0.547(9) 1 calc R U P A 2
H18E H 0.2327 0.7572 0.3112 0.177 Uiso 0.547(9) 1 calc R U P A 2
H18F H 0.3222 0.8003 0.3745 0.177 Uiso 0.547(9) 1 calc R U P A 2
C19' C 0.3339(18) 0.5944(16) 0.3694(9) 0.115(5) Uani 0.547(9) 1 d D U P A 2
H19D H 0.3775 0.5220 0.3732 0.173 Uiso 0.547(9) 1 calc R U P A 2
H19E H 0.3376 0.6258 0.4113 0.173 Uiso 0.547(9) 1 calc R U P A 2
H19F H 0.2481 0.5827 0.3480 0.173 Uiso 0.547(9) 1 calc R U P A 2
C20' C 0.5194(9) 0.7069(12) 0.3729(5) 0.060(2) Uani 0.547(9) 1 d D U P A 2
H20D H 0.5753 0.6423 0.3756 0.090 Uiso 0.547(9) 1 calc R U P A 2
H20E H 0.5528 0.7713 0.3538 0.090 Uiso 0.547(9) 1 calc R U P A 2
H20F H 0.5105 0.7276 0.4152 0.090 Uiso 0.547(9) 1 calc R U P A 2

loop_
_atom_site_aniso_label
_atom_site_aniso_U_11
_atom_site_aniso_U_22
_atom_site_aniso_U_33
_atom_site_aniso_U_23
_atom_site_aniso_U_13
_atom_site_aniso_U_12
Mo1 0.02769(19) 0.02254(18) 0.03133(19) -0.00322(14) 0.00885(14) -0.00054(14)
Mo2 0.02050(17) 0.02672(18) 0.02352(17) -0.00012(13) 0.00660(12) -0.00199(13)
N1 0.0291(18) 0.0321(19) 0.0233(17) -0.0041(14) 0.0063(14) 0.0018(14)
N2 0.034(2) 0.048(2) 0.0288(19) -0.0051(16) 0.0083(16) 0.0016(17)
N3 0.063(3) 0.092(4) 0.031(2) -0.012(2) -0.003(2) 0.022(3)
N4 0.037(2) 0.0265(18) 0.0243(17) 0.0018(14) 0.0068(14) -0.0028(15)
N5 0.040(2) 0.033(2) 0.036(2) -0.0003(17) 0.0109(17) -0.0086(17)
N6 0.079(3) 0.054(3) 0.050(3) 0.022(2) 0.020(2) -0.010(3)
N7 0.0208(16) 0.0254(17) 0.0344(18) -0.0005(14) 0.0063(14) -0.0016(14)
N8 0.0250(17) 0.0233(17) 0.0298(17) 0.0009(14) 0.0070(13) 0.0002(14)
N9 0.0239(16) 0.0249(17) 0.0273(17) -0.0012(13) 0.0056(13) 0.0013(14)
N10 0.0249(17) 0.0233(16) 0.0295(17) -0.0003(14) 0.0065(14) -0.0012(13)
N11 0.033(2) 0.050(3) 0.116(4) 0.002(3) 0.027(3) 0.001(2)
N12 0.038(2) 0.042(2) 0.043(2) -0.0033(18) -0.0049(17) -0.0097(19)
N13 0.058(3) 0.043(3) 0.099(4) -0.015(2) 0.046(3) -0.006(2)
C1 0.051(3) 0.031(2) 0.053(3) -0.006(2) 0.027(2) 0.000(2)
C2 0.039(3) 0.037(3) 0.044(3) -0.004(2) 0.017(2) -0.006(2)
C3 0.031(2) 0.041(3) 0.039(2) 0.005(2) 0.0074(19) -0.005(2)
C4 0.029(2) 0.037(2) 0.045(3) 0.010(2) 0.0147(19) 0.0032(19)
C5 0.063(3) 0.038(3) 0.056(3) 0.011(2) 0.017(3) 0.018(3)
C6 0.042(3) 0.043(3) 0.050(3) -0.003(2) -0.004(2) 0.019(2)
C7 0.028(2) 0.040(3) 0.085(4) -0.012(3) 0.015(2) 0.006(2)
C8 0.049(3) 0.063(3) 0.035(2) 0.005(2) 0.021(2) 0.003(3)
C9 0.033(2) 0.063(3) 0.029(2) -0.011(2) 0.0062(18) 0.004(2)
C10 0.029(2) 0.045(3) 0.060(3) -0.024(2) 0.016(2) -0.001(2)
C11 0.027(2) 0.024(2) 0.0260(19) 0.0014(16) 0.0043(16) -0.0031(16)
C12 0.025(2) 0.030(2) 0.0265(19) 0.0059(17) 0.0006(16) -0.0064(17)
C13 0.031(2) 0.031(2) 0.0233(19) 0.0019(16) 0.0051(16) -0.0036(17)
C14 0.025(2) 0.029(2) 0.052(3) 0.002(2) 0.0070(19) -0.0038(18)
C15 0.037(2) 0.029(2) 0.024(2) 0.0035(17) 0.0004(17) -0.0020(19)
C16 0.040(3) 0.027(2) 0.046(3) -0.0079(19) 0.016(2) -0.009(2)
O1 0.099(3) 0.060(3) 0.064(3) -0.005(2) 0.053(2) 0.000(2)
O2 0.058(2) 0.040(2) 0.076(3) -0.0255(19) 0.024(2) -0.0150(17)
O3 0.0336(19) 0.066(3) 0.075(3) 0.001(2) -0.0008(18) -0.0184(18)
O4 0.043(2) 0.064(3) 0.077(3) 0.035(2) 0.0171(19) 0.0155(18)
N14 0.040(2) 0.040(2) 0.036(2) 0.0028(17) 0.0098(17) 0.0073(18)
C17 0.057(4) 0.147(13) 0.043(5) -0.013(8) 0.019(4) 0.007(11)
C18 0.121(14) 0.098(8) 0.125(7) -0.022(7) 0.003(11) 0.053(9)
C19 0.118(11) 0.120(10) 0.113(10) 0.020(7) 0.036(8) -0.037(8)
C20 0.054(5) 0.089(7) 0.036(3) 0.007(5) 0.006(3) 0.005(5)
C17' 0.057(4) 0.147(13) 0.043(5) -0.013(8) 0.019(4) 0.007(11)
C18' 0.121(14) 0.098(8) 0.125(7) -0.022(7) 0.003(11) 0.053(9)
C19' 0.118(11) 0.120(10) 0.113(10) 0.020(7) 0.036(8) -0.037(8)
C20' 0.054(5) 0.089(7) 0.036(3) 0.007(5) 0.006(3) 0.005(5)

loop_
_atom_type_symbol
_atom_type_description
_atom_type_scat_dispersion_real
_atom_type_scat_dispersion_imag
_atom_type_scat_source
C C 0.0033 0.0016 'International Tables Vol C Tables 4.2.6.8 and 6.1.1.4'
H H 0.0000 0.0000 'International Tables Vol C Tables 4.2.6.8 and 6.1.1.4'
N N 0.0061 0.0033 'International Tables Vol C Tables 4.2.6.8 and 6.1.1.4'
O O 0.0106 0.0060 'International Tables Vol C Tables 4.2.6.8 and 6.1.1.4'
Mo Mo -1.6832 0.6857 'International Tables Vol C Tables 4.2.6.8 and 6.1.1.4'

loop_
_geom_angle_atom_site_label_1
_geom_angle_atom_site_label_2
_geom_angle_atom_site_label_3
_geom_angle
C2 Mo1 C1 77.12(19)
C2 Mo1 N1 94.56(17)
C1 Mo1 N1 90.46(17)
C2 Mo1 C6 104.13(19)
C1 Mo1 C6 105.0(2)
N1 Mo1 C6 157.90(15)
C2 Mo1 N8 170.21(16)
C1 Mo1 N8 99.01(16)
N1 Mo1 N8 76.36(12)
C6 Mo1 N8 85.52(16)
C2 Mo1 N4 102.48(15)
C1 Mo1 N4 160.98(17)
N1 Mo1 N4 70.56(12)
C6 Mo1 N4 93.62(17)
N8 Mo1 N4 78.19(12)
C2 Mo1 C5 72.0(2)
C1 Mo1 C5 112.1(2)
N1 Mo1 C5 149.40(17)
C6 Mo1 C5 35.93(18)
N8 Mo1 C5 117.78(16)
N4 Mo1 C5 85.35(16)
C2 Mo1 C7 104.06(19)
C1 Mo1 C7 69.7(2)
N1 Mo1 C7 148.42(16)
C6 Mo1 C7 36.43(19)
N8 Mo1 C7 82.65(15)
N4 Mo1 C7 127.80(16)
C5 Mo1 C7 62.0(2)
C4 Mo2 C3 78.46(19)
C4 Mo2 N1 93.18(16)
C3 Mo2 N1 93.16(16)
C4 Mo2 C9 103.95(19)
C3 Mo2 C9 103.92(18)
N1 Mo2 C9 157.79(15)
C4 Mo2 N9 99.85(15)
C3 Mo2 N9 169.59(16)
N1 Mo2 N9 76.62(12)
C9 Mo2 N9 86.47(15)
C4 Mo2 N4 163.82(16)
C3 Mo2 N4 100.82(16)
N1 Mo2 N4 70.67(12)
C9 Mo2 N4 91.96(16)
N9 Mo2 N4 77.89(12)
C4 Mo2 C8 108.90(18)
C3 Mo2 C8 70.37(18)
N1 Mo2 C8 148.36(16)
C9 Mo2 C8 36.05(18)
N9 Mo2 C8 119.57(15)
N4 Mo2 C8 85.69(16)
C4 Mo2 C10 69.94(19)
C3 Mo2 C10 106.90(18)
N1 Mo2 C10 149.90(16)
C9 Mo2 C10 35.78(18)
N9 Mo2 C10 81.84(14)
N4 Mo2 C10 124.89(15)
C8 Mo2 C10 61.53(19)
N2 N1 Mo2 123.4(3)
N2 N1 Mo1 128.1(3)
Mo2 N1 Mo1 107.96(13)
N3 N2 N1 178.6(5)
N5 N4 Mo1 130.0(3)
N5 N4 Mo2 127.7(3)
Mo1 N4 Mo2 102.30(13)
N6 N5 N4 179.1(5)
N8 N7 C11 103.7(3)
N7 N8 N9 109.7(3)
N7 N8 Mo1 131.6(2)
N9 N8 Mo1 118.6(2)
N10 N9 N8 109.4(3)
N10 N9 Mo2 131.1(2)
N8 N9 Mo2 119.4(2)
N9 N10 C11 103.9(3)
O1 C1 Mo1 175.4(5)
O2 C2 Mo1 175.9(4)
O3 C3 Mo2 175.9(4)
O4 C4 Mo2 174.8(4)
C6 C5 Mo1 68.3(3)
C5 C6 C7 115.6(5)
C5 C6 Mo1 75.8(3)
C7 C6 Mo1 76.0(3)
C6 C7 Mo1 67.5(3)
C9 C8 Mo2 67.3(2)
C10 C9 C8 116.2(4)
C10 C9 Mo2 77.0(3)
C8 C9 Mo2 76.6(3)
C9 C10 Mo2 67.2(3)
N10 C11 N7 113.3(3)
N10 C11 C12 124.4(4)
N7 C11 C12 122.3(4)
C13 C12 C14 118.1(4)
C13 C12 C11 125.4(4)
C14 C12 C11 116.5(4)
C12 C13 C16 123.9(4)
C12 C13 C15 120.1(4)
C16 C13 C15 116.0(4)
N11 C14 C12 178.5(5)
N12 C15 C13 177.9(5)
N13 C16 C13 175.1(5)
C20 N14 C18 118.6(13)
C20 N14 C17 100.8(13)
C18 N14 C17 120.8(17)
C18' N14 C19' 102.0(13)
C18' N14 C17' 102.0(14)
C19' N14 C17' 128.2(12)
C20 N14 C19 111.3(10)
C18 N14 C19 104.9(15)
C17 N14 C19 98.6(15)
C18' N14 C20' 105.0(10)
C19' N14 C20' 107.5(9)
C17' N14 C20' 109.5(11)

loop_
_geom_bond_atom_site_label_1
_geom_bond_atom_site_label_2
_geom_bond_distance
Mo1 C2 1.942(5)
Mo1 C1 1.951(5)
Mo1 N1 2.194(3)
Mo1 C6 2.208(4)
Mo1 N8 2.268(3)
Mo1 N4 2.274(3)
Mo1 C5 2.305(5)
Mo1 C7 2.318(5)
Mo2 C4 1.932(4)
Mo2 C3 1.938(4)
Mo2 N1 2.187(3)
Mo2 C9 2.194(4)
Mo2 N9 2.260(3)
Mo2 N4 2.275(3)
Mo2 C8 2.313(4)
Mo2 C10 2.319(4)
N1 N2 1.213(5)
N2 N3 1.129(5)
N4 N5 1.194(5)
N5 N6 1.147(5)
N7 N8 1.320(4)
N7 C11 1.336(5)
N8 N9 1.346(4)
N9 N10 1.318(4)
N10 C11 1.334(5)
N11 C14 1.132(6)
N12 C15 1.135(5)
N13 C16 1.127(6)
C1 O1 1.147(6)
C2 O2 1.149(5)
C3 O3 1.155(5)
C4 O4 1.158(5)
C5 C6 1.395(7)
C6 C7 1.419(8)
C8 C9 1.399(7)
C9 C10 1.391(7)
C11 C12 1.446(5)
C12 C13 1.354(6)
C12 C14 1.443(6)
C13 C16 1.433(6)
C13 C15 1.435(6)
N14 C20 1.419(11)
N14 C18' 1.446(14)
N14 C18 1.477(16)
N14 C17 1.487(15)
N14 C19' 1.490(13)
N14 C17' 1.497(13)
N14 C19 1.528(15)
N14 C20' 1.547(10)
